data_4302319
loop_
_publ_author_name
'Peckermann, Ilja'
'Kapelski, Andreas'
'Spaniol, Thomas P.'
'Okuda, Jun'

_publ_section_title
;
 Indium Complexes Supported by 1,\w-Dithiaalkanediyl-Bridged Bis(phenolato)
 Ligands: Synthesis, Structure, and Controlled Ring-Opening Polymerization of
 L-Lactide
;
_journal_coden_ASTM INOCAJ
_journal_issue 12
_journal_name_full 'Inorganic chemistry'
_journal_page_first 5526
_journal_page_last 5534
_journal_paper_doi 10.1021/ic900161w
_journal_volume 48
_journal_year 2009
_chemical_formula_moiety 'C54 H63 In O2 S2 Si'
_chemical_formula_sum 'C54 H63 In O2 S2 Si'
_chemical_formula_weight 951.07
_space_group_IT_number 14
_symmetry_cell_setting monoclinic
_symmetry_space_group_name_Hall '-P 2yn'
_symmetry_space_group_name_H-M 'P 1 21/n 1'
_atom_sites_solution_hydrogens geom
_atom_sites_solution_primary direct
_atom_sites_solution_secondary difmap
_audit_creation_method SHELXL-97
_cell_angle_alpha 90.00
_cell_angle_beta 96.922(12)
_cell_angle_gamma 90.00
_cell_formula_units_Z 4
_cell_length_a 11.5395(7)
_cell_length_b 21.0783(13)
_cell_length_c 20.0309(13)
_cell_measurement_reflns_used 6454
_cell_measurement_temperature 130(2)
_cell_measurement_theta_max 24.19
_cell_measurement_theta_min 2.17
_cell_volume 4836.7(5)
_computing_cell_refinement 'Bruker SMART'
_computing_data_collection 'Bruker SMART'
_computing_data_reduction 'Bruker SAINT'
_computing_molecular_graphics 'ORTEP-III (Farrugia, 1999)'
_computing_structure_refinement 'SHELXL-97 (Sheldrick, 1997)'
_computing_structure_solution 'SIR 97 (Altomare et al, 1997)'
_diffrn_ambient_temperature 130(2)
_diffrn_measured_fraction_theta_full 0.997
_diffrn_measured_fraction_theta_max 0.997
_diffrn_measurement_device_type 'CCD area detector'
_diffrn_measurement_method 'omega scans'
_diffrn_radiation_monochromator graphite
_diffrn_radiation_source 'fine-focus sealed tube'
_diffrn_radiation_type MoK\a
_diffrn_radiation_wavelength 0.71073
_diffrn_reflns_av_R_equivalents 0.0678
_diffrn_reflns_av_sigmaI/netI 0.0590
_diffrn_reflns_limit_h_max 13
_diffrn_reflns_limit_h_min -13
_diffrn_reflns_limit_k_max 24
_diffrn_reflns_limit_k_min -24
_diffrn_reflns_limit_l_max 23
_diffrn_reflns_limit_l_min -23
_diffrn_reflns_number 50681
_diffrn_reflns_theta_full 24.85
_diffrn_reflns_theta_max 24.85
_diffrn_reflns_theta_min 2.16
_exptl_absorpt_coefficient_mu 0.639
_exptl_absorpt_correction_T_max 0.9506
_exptl_absorpt_correction_T_min 0.8617
_exptl_absorpt_correction_type multi-scan
_exptl_absorpt_process_details 'Platon MULABS'
_exptl_crystal_colour colourles
_exptl_crystal_density_diffrn 1.306
_exptl_crystal_density_method 'not measured'
_exptl_crystal_description block
_exptl_crystal_F_000 1992
_exptl_crystal_size_max 0.24
_exptl_crystal_size_mid 0.17
_exptl_crystal_size_min 0.08
_refine_diff_density_max 1.090
_refine_diff_density_min -2.459
_refine_diff_density_rms 0.089
_refine_ls_extinction_method none
_refine_ls_goodness_of_fit_ref 1.034
_refine_ls_hydrogen_treatment constr
_refine_ls_matrix_type full
_refine_ls_number_parameters 528
_refine_ls_number_reflns 8351
_refine_ls_number_restraints 5
_refine_ls_restrained_S_all 1.037
_refine_ls_R_factor_all 0.0900
_refine_ls_R_factor_gt 0.0623
_refine_ls_shift/su_max 0.000
_refine_ls_shift/su_mean 0.000
_refine_ls_structure_factor_coef Fsqd
_refine_ls_weighting_details 'calc w=1/[\s^2^(Fo^2^)+(0.0642P)^2^+9.5215P] where P=(Fo^2^+2Fc^2^)/3'
_refine_ls_weighting_scheme calc
_refine_ls_wR_factor_gt 0.1389
_refine_ls_wR_factor_ref 0.1553
_reflns_number_gt 5936
_reflns_number_total 8351
_reflns_threshold_expression >2sigma(I)
_cod_duplicate_entry 4338622
_cod_data_source_file ic900161w_si_003_4.cif
_cod_data_source_block ip8-In-C2-Cum-CH2SiMe3
_cod_original_sg_symbol_H-M 'P 21/n'
_cod_database_code 4302319

loop_
_symmetry_equiv_pos_as_xyz
'x, y, z'
'-x+1/2, y+1/2, -z+1/2'
'-x, -y, -z'
'x-1/2, -y-1/2, z-1/2'

loop_
_atom_site_label
_atom_site_type_symbol
_atom_site_fract_x
_atom_site_fract_y
_atom_site_fract_z
_atom_site_U_iso_or_equiv
_atom_site_adp_type
_atom_site_occupancy
_atom_site_symmetry_multiplicity
_atom_site_calc_flag
_atom_site_refinement_flags
_atom_site_disorder_assembly
_atom_site_disorder_group
S1 S 0.51803(12) 0.27077(7) 0.46769(8) 0.0440(3) Uani 1 1 d U . .
S2A S 0.64582(19) 0.25558(14) 0.33094(11) 0.0378(8) Uiso 0.647(6) 1 d PD A 1
S2B S 0.6374(3) 0.2201(3) 0.3220(2) 0.0373(14) Uiso 0.353(6) 1 d PD A 2
O1 O 0.3193(3) 0.29355(16) 0.35736(17) 0.0370(9) Uani 1 1 d . . .
O2 O 0.4135(3) 0.23172(17) 0.24361(18) 0.0427(9) Uani 1 1 d . . .
In In 0.42367(4) 0.215813(17) 0.34610(2) 0.04784(17) Uani 1 1 d U A .
C1 C 0.3075(4) 0.3218(2) 0.4156(2) 0.0245(10) Uani 1 1 d . A .
C2 C 0.3950(4) 0.3200(2) 0.4710(2) 0.0258(10) Uani 1 1 d . A .
C3 C 0.3818(4) 0.3518(2) 0.5301(2) 0.0247(10) Uani 1 1 d . . .
H3 H 0.4418 0.3490 0.5669 0.030 Uiso 1 1 calc R A .
C4 C 0.2839(4) 0.3875(2) 0.5369(2) 0.0232(10) Uani 1 1 d . A .
C5 C 0.1961(4) 0.3879(2) 0.4823(2) 0.0252(10) Uani 1 1 d . . .
H5 H 0.1270 0.4114 0.4865 0.030 Uiso 1 1 calc R A .
C6 C 0.2042(4) 0.3562(2) 0.4228(2) 0.0239(10) Uani 1 1 d . A .
C7 C 0.2688(4) 0.4191(2) 0.6040(2) 0.0283(11) Uani 1 1 d . . .
C8 C 0.1669(5) 0.4663(3) 0.5982(3) 0.0417(13) Uani 1 1 d . A .
H8A H 0.1639 0.4872 0.6417 0.063 Uiso 1 1 calc R . .
H8B H 0.0936 0.4437 0.5852 0.063 Uiso 1 1 calc R . .
H8C H 0.1783 0.4983 0.5641 0.063 Uiso 1 1 calc R . .
C9 C 0.2422(5) 0.3661(3) 0.6532(3) 0.0414(13) Uani 1 1 d . A .
H9A H 0.3103 0.3383 0.6622 0.062 Uiso 1 1 calc R . .
H9B H 0.1750 0.3413 0.6332 0.062 Uiso 1 1 calc R . .
H9C H 0.2243 0.3851 0.6954 0.062 Uiso 1 1 calc R . .
C10 C 0.3774(4) 0.4576(2) 0.6303(2) 0.0309(11) Uani 1 1 d . A .
C11 C 0.4364(4) 0.4932(2) 0.5865(2) 0.0301(11) Uani 1 1 d . . .
H11 H 0.4128 0.4906 0.5395 0.036 Uiso 1 1 calc R A .
C12 C 0.5280(4) 0.5322(2) 0.6098(3) 0.0364(12) Uani 1 1 d . A .
H12 H 0.5672 0.5558 0.5788 0.044 Uiso 1 1 calc R . .
C13 C 0.5629(5) 0.5371(3) 0.6769(3) 0.0554(17) Uani 1 1 d . . .
H13 H 0.6262 0.5640 0.6930 0.066 Uiso 1 1 calc R A .
C14 C 0.5057(6) 0.5029(4) 0.7212(3) 0.079(2) Uani 1 1 d . A .
H14 H 0.5289 0.5064 0.7682 0.095 Uiso 1 1 calc R . .
C15 C 0.4147(6) 0.4634(3) 0.6976(3) 0.0602(19) Uani 1 1 d . . .
H15 H 0.3768 0.4395 0.7289 0.072 Uiso 1 1 calc R A .
C16 C 0.1035(4) 0.3554(2) 0.3654(2) 0.0302(11) Uani 1 1 d . . .
C17 C -0.0050(4) 0.3895(3) 0.3841(3) 0.0430(14) Uani 1 1 d . A .
H17A H -0.0293 0.3703 0.4248 0.064 Uiso 1 1 calc R . .
H17B H -0.0684 0.3857 0.3471 0.064 Uiso 1 1 calc R . .
H17C H 0.0130 0.4345 0.3926 0.064 Uiso 1 1 calc R . .
C18 C 0.1402(5) 0.3897(3) 0.3041(3) 0.0419(13) Uani 1 1 d . A .
H18A H 0.0752 0.3896 0.2678 0.063 Uiso 1 1 calc R . .
H18B H 0.2073 0.3679 0.2889 0.063 Uiso 1 1 calc R . .
H18C H 0.1617 0.4335 0.3162 0.063 Uiso 1 1 calc R . .
C19 C 0.0676(4) 0.2860(2) 0.3504(3) 0.0342(12) Uani 1 1 d . A .
C20 C 0.0416(5) 0.2475(3) 0.4027(3) 0.0485(15) Uani 1 1 d . . .
H20 H 0.0482 0.2645 0.4469 0.058 Uiso 1 1 calc R A .
C21 C 0.0066(6) 0.1856(3) 0.3925(3) 0.0640(19) Uani 1 1 d . A .
H21 H -0.0093 0.1600 0.4294 0.077 Uiso 1 1 calc R . .
C22 C -0.0052(6) 0.1609(3) 0.3284(4) 0.069(2) Uani 1 1 d . . .
H22 H -0.0302 0.1183 0.3208 0.083 Uiso 1 1 calc R A .
C23 C 0.0193(5) 0.1978(3) 0.2758(3) 0.0543(17) Uani 1 1 d . A .
H23 H 0.0112 0.1808 0.2315 0.065 Uiso 1 1 calc R . .
C24 C 0.0557(5) 0.2598(3) 0.2866(3) 0.0422(13) Uani 1 1 d . . .
H24 H 0.0728 0.2849 0.2496 0.051 Uiso 1 1 calc R A .
C25A C 0.6312(7) 0.3250(4) 0.4467(4) 0.036(2) Uiso 0.647(6) 1 d PD A 1
H25A H 0.6204 0.3669 0.4673 0.043 Uiso 0.647(6) 1 calc PR A 1
H25B H 0.7088 0.3085 0.4653 0.043 Uiso 0.647(6) 1 calc PR A 1
C26A C 0.6264(7) 0.3323(3) 0.3714(4) 0.0315(19) Uiso 0.647(6) 1 d PD A 1
H26A H 0.6885 0.3619 0.3610 0.038 Uiso 0.647(6) 1 calc PR A 1
H26B H 0.5502 0.3507 0.3531 0.038 Uiso 0.647(6) 1 calc PR A 1
C25B C 0.6088(13) 0.3173(7) 0.4128(9) 0.037(4) Uiso 0.353(6) 1 d PD A 2
H25C H 0.5554 0.3386 0.3774 0.044 Uiso 0.353(6) 1 calc PR A 2
H25D H 0.6506 0.3510 0.4406 0.044 Uiso 0.353(6) 1 calc PR A 2
C26B C 0.6971(15) 0.2803(8) 0.3793(9) 0.063(5) Uiso 0.353(6) 1 d PD A 2
H26C H 0.7523 0.2601 0.4147 0.076 Uiso 0.353(6) 1 calc PR A 2
H26D H 0.7423 0.3104 0.3546 0.076 Uiso 0.353(6) 1 calc PR A 2
C27 C 0.6084(5) 0.2699(2) 0.2452(3) 0.0371(13) Uani 1 1 d . . .
C28 C 0.4948(4) 0.2605(2) 0.2146(2) 0.0320(12) Uani 1 1 d . A .
C29 C 0.4681(4) 0.2837(2) 0.1477(2) 0.0334(12) Uani 1 1 d . . .
C30 C 0.5556(4) 0.3128(2) 0.1177(3) 0.0330(12) Uani 1 1 d . A .
H30 H 0.5369 0.3285 0.0732 0.040 Uiso 1 1 calc R . .
C31 C 0.6694(4) 0.3206(2) 0.1482(3) 0.0313(12) Uani 1 1 d . . .
C32 C 0.6944(5) 0.2988(2) 0.2123(3) 0.0388(13) Uani 1 1 d . A .
H32 H 0.7712 0.3034 0.2349 0.047 Uiso 1 1 calc R . .
C33A C 0.7521(13) 0.3523(7) 0.1006(8) 0.027(4) Uiso 0.50 1 d P A 1
C34A C 0.7535(10) 0.3120(5) 0.0347(6) 0.039(3) Uiso 0.50 1 d P A 1
H34A H 0.6805 0.3189 0.0051 0.059 Uiso 0.50 1 calc PR A 1
H34B H 0.7612 0.2669 0.0463 0.059 Uiso 0.50 1 calc PR A 1
H34C H 0.8195 0.3252 0.0114 0.059 Uiso 0.50 1 calc PR A 1
C35A C 0.8826(10) 0.3385(6) 0.1378(6) 0.042(3) Uiso 0.50 1 d P A 1
H35A H 0.9402 0.3585 0.1124 0.062 Uiso 0.50 1 calc PR A 1
H35B H 0.8963 0.2926 0.1400 0.062 Uiso 0.50 1 calc PR A 1
H35C H 0.8902 0.3560 0.1834 0.062 Uiso 0.50 1 calc PR A 1
C36A C 0.6978(12) 0.4165(6) 0.0785(6) 0.040(3) Uiso 0.50 1 d P A 1
C37A C 0.6414(12) 0.4565(7) 0.1186(7) 0.065(4) Uiso 0.50 1 d P A 1
H37A H 0.6453 0.4486 0.1655 0.078 Uiso 0.50 1 calc PR A 1
C38A C 0.5778(15) 0.5092(8) 0.0900(9) 0.092(5) Uiso 0.50 1 d P A 1
H38A H 0.5382 0.5366 0.1174 0.111 Uiso 0.50 1 calc PR A 1
C39A C 0.5738(14) 0.5204(8) 0.0224(8) 0.087(5) Uiso 0.50 1 d P . 1
H39A H 0.5298 0.5546 0.0014 0.104 Uiso 0.50 1 calc PR . 1
C40A C 0.6344(13) 0.4813(7) -0.0128(8) 0.070(4) Uiso 0.50 1 d P A 1
H40A H 0.6393 0.4910 -0.0587 0.083 Uiso 0.50 1 calc PR A 1
C41A C 0.6892(11) 0.4284(6) 0.0135(6) 0.045(3) Uiso 0.50 1 d P A 1
H41A H 0.7219 0.3995 -0.0154 0.054 Uiso 0.50 1 calc PR A 1
C33B C 0.7666(15) 0.3519(8) 0.1155(9) 0.043(6) Uiso 0.50 1 d P A 2
C34B C 0.8001(11) 0.3096(6) 0.0631(6) 0.046(3) Uiso 0.50 1 d P A 2
H34D H 0.7314 0.3002 0.0309 0.070 Uiso 0.50 1 calc PR A 2
H34E H 0.8314 0.2700 0.0837 0.070 Uiso 0.50 1 calc PR A 2
H34F H 0.8597 0.3302 0.0397 0.070 Uiso 0.50 1 calc PR A 2
C35B C 0.8693(13) 0.3769(7) 0.1608(7) 0.069(4) Uiso 0.50 1 d P A 2
H35D H 0.9144 0.3413 0.1820 0.104 Uiso 0.50 1 calc PR A 2
H35E H 0.8418 0.4037 0.1957 0.104 Uiso 0.50 1 calc PR A 2
H35F H 0.9189 0.4020 0.1345 0.104 Uiso 0.50 1 calc PR A 2
C36B C 0.7379(10) 0.4166(5) 0.0940(5) 0.021(2) Uiso 0.50 1 d P A 2
C37B C 0.7218(8) 0.4577(4) 0.1448(5) 0.028(2) Uiso 0.50 1 d P A 2
H37B H 0.7207 0.4403 0.1885 0.033 Uiso 0.50 1 calc PR A 2
C38B C 0.7070(10) 0.5219(5) 0.1379(6) 0.045(3) Uiso 0.50 1 d P A 2
H38B H 0.6949 0.5466 0.1760 0.054 Uiso 0.50 1 calc PR A 2
C39B C 0.7093(11) 0.5500(7) 0.0792(7) 0.062(4) Uiso 0.50 1 d P A 2
H39B H 0.7007 0.5947 0.0755 0.074 Uiso 0.50 1 calc PR A 2
C40B C 0.7238(13) 0.5150(8) 0.0247(8) 0.078(4) Uiso 0.50 1 d P A 2
H40B H 0.7243 0.5346 -0.0180 0.094 Uiso 0.50 1 calc PR A 2
C41B C 0.7385(12) 0.4480(6) 0.0319(7) 0.054(3) Uiso 0.50 1 d P A 2
H41B H 0.7490 0.4236 -0.0068 0.064 Uiso 0.50 1 calc PR A 2
C42 C 0.3431(5) 0.2772(3) 0.1129(3) 0.0423(14) Uani 1 1 d . A .
C43 C 0.3271(5) 0.3070(3) 0.0423(3) 0.0586(17) Uani 1 1 d . . .
H43A H 0.3765 0.2847 0.0134 0.088 Uiso 1 1 calc R A .
H43B H 0.3494 0.3519 0.0455 0.088 Uiso 1 1 calc R . .
H43C H 0.2452 0.3034 0.0230 0.088 Uiso 1 1 calc R . .
C44 C 0.2595(5) 0.3136(3) 0.1542(3) 0.0505(15) Uani 1 1 d . . .
H44A H 0.1796 0.3108 0.1314 0.076 Uiso 1 1 calc R A .
H44B H 0.2832 0.3582 0.1581 0.076 Uiso 1 1 calc R . .
H44C H 0.2628 0.2949 0.1991 0.076 Uiso 1 1 calc R . .
C45 C 0.3130(4) 0.2067(3) 0.1051(3) 0.0421(14) Uani 1 1 d . . .
C46 C 0.2180(4) 0.1787(3) 0.1295(3) 0.0421(14) Uani 1 1 d . A .
H46 H 0.1690 0.2039 0.1537 0.051 Uiso 1 1 calc R . .
C47 C 0.1928(5) 0.1153(3) 0.1197(3) 0.0466(15) Uani 1 1 d . . .
H47 H 0.1274 0.0975 0.1375 0.056 Uiso 1 1 calc R A .
C48 C 0.2616(5) 0.0773(3) 0.0841(3) 0.0512(16) Uani 1 1 d . A .
H48 H 0.2437 0.0336 0.0769 0.061 Uiso 1 1 calc R . .
C49 C 0.3564(5) 0.1041(3) 0.0596(3) 0.0562(18) Uani 1 1 d . . .
H49 H 0.4049 0.0788 0.0352 0.067 Uiso 1 1 calc R A .
C50 C 0.3820(5) 0.1677(3) 0.0701(3) 0.0524(17) Uani 1 1 d . A .
H50 H 0.4483 0.1851 0.0529 0.063 Uiso 1 1 calc R . .
Si1A Si 0.4424(4) 0.05906(19) 0.3518(2) 0.0483(11) Uiso 0.50 1 d P A 1
C51A C 0.3376(12) 0.1266(6) 0.3553(7) 0.0603(12) Uiso 0.50 1 d P A 1
H51A H 0.3040 0.1253 0.3984 0.072 Uiso 0.50 1 calc PR A 1
H51B H 0.2728 0.1222 0.3184 0.072 Uiso 0.50 1 calc PR A 1
C52A C 0.5488(11) 0.0593(6) 0.4229(6) 0.0603(12) Uiso 0.50 1 d P A 1
H52A H 0.5168 0.0799 0.4606 0.091 Uiso 0.50 1 calc PR A 1
H52B H 0.6179 0.0826 0.4125 0.091 Uiso 0.50 1 calc PR A 1
H52C H 0.5707 0.0155 0.4352 0.091 Uiso 0.50 1 calc PR A 1
C53A C 0.5032(15) 0.0591(13) 0.2709(9) 0.0603(12) Uiso 0.50 1 d P A 1
H53A H 0.5554 0.0955 0.2691 0.091 Uiso 0.50 1 calc PR A 1
H53B H 0.4395 0.0619 0.2339 0.091 Uiso 0.50 1 calc PR A 1
H53C H 0.5471 0.0198 0.2665 0.091 Uiso 0.50 1 calc PR A 1
C54A C 0.3413(4) -0.0162(2) 0.3518(3) 0.0603(12) Uiso 0.50 1 d P A 1
H54A H 0.3865 -0.0543 0.3439 0.091 Uiso 0.50 1 calc PR A 1
H54B H 0.2759 -0.0121 0.3160 0.091 Uiso 0.50 1 calc PR A 1
H54C H 0.3113 -0.0197 0.3953 0.091 Uiso 0.50 1 calc PR A 1
Si1B Si 0.4037(3) 0.05463(14) 0.33618(15) 0.0271(8) Uiso 0.50 1 d PR A 2
C51B C 0.4469(8) 0.1213(3) 0.39456(15) 0.0603(12) Uiso 0.50 1 d PR A 2
H51C H 0.5298 0.1161 0.4130 0.072 Uiso 0.50 1 calc PR A 2
H51D H 0.3996 0.1195 0.4326 0.072 Uiso 0.50 1 calc PR A 2
C52B C 0.4792(15) 0.0619(13) 0.2590(9) 0.0603(12) Uiso 0.50 1 d P A 2
H52D H 0.4509 0.0998 0.2338 0.091 Uiso 0.50 1 calc PR A 2
H52E H 0.4625 0.0242 0.2307 0.091 Uiso 0.50 1 calc PR A 2
H52F H 0.5635 0.0654 0.2720 0.091 Uiso 0.50 1 calc PR A 2
C53B C 0.2485(11) 0.0648(6) 0.3048(7) 0.0603(12) Uiso 0.50 1 d P A 2
H53D H 0.2288 0.0383 0.2648 0.091 Uiso 0.50 1 calc PR A 2
H53E H 0.2333 0.1094 0.2931 0.091 Uiso 0.50 1 calc PR A 2
H53F H 0.2007 0.0521 0.3398 0.091 Uiso 0.50 1 calc PR A 2
C54B C 0.4205(11) -0.0192(6) 0.3751(7) 0.0603(12) Uiso 0.50 1 d P A 2
H54D H 0.3783 -0.0197 0.4147 0.091 Uiso 0.50 1 calc PR A 2
H54E H 0.5036 -0.0272 0.3889 0.091 Uiso 0.50 1 calc PR A 2
H54F H 0.3892 -0.0522 0.3435 0.091 Uiso 0.50 1 calc PR A 2

loop_
_atom_site_aniso_label
_atom_site_aniso_U_11
_atom_site_aniso_U_22
_atom_site_aniso_U_33
_atom_site_aniso_U_23
_atom_site_aniso_U_13
_atom_site_aniso_U_12
S1 0.0389(8) 0.0407(8) 0.0551(8) 0.0108(6) 0.0169(6) 0.0210(6)
O1 0.0341(19) 0.042(2) 0.037(2) -0.0169(16) 0.0145(16) -0.0016(16)
O2 0.046(2) 0.048(2) 0.039(2) -0.0103(17) 0.0280(18) -0.0190(18)
In 0.0795(3) 0.0244(2) 0.0488(3) -0.00482(18) 0.0452(2) -0.0005(2)
C1 0.028(3) 0.019(2) 0.029(3) -0.004(2) 0.011(2) -0.0036(19)
C2 0.024(2) 0.021(2) 0.033(3) 0.005(2) 0.007(2) 0.003(2)
C3 0.022(2) 0.027(2) 0.026(2) 0.005(2) 0.002(2) 0.001(2)
C4 0.025(2) 0.020(2) 0.026(2) 0.0011(19) 0.008(2) -0.0026(19)
C5 0.022(2) 0.021(2) 0.033(3) 0.001(2) 0.007(2) 0.0030(19)
C6 0.021(2) 0.022(2) 0.030(3) -0.002(2) 0.004(2) -0.0026(19)
C7 0.028(3) 0.031(3) 0.026(3) -0.002(2) 0.007(2) -0.003(2)
C8 0.042(3) 0.044(3) 0.042(3) -0.012(3) 0.014(3) 0.004(3)
C9 0.049(3) 0.045(3) 0.033(3) 0.000(2) 0.016(3) -0.011(3)
C10 0.036(3) 0.031(3) 0.027(3) -0.001(2) 0.009(2) -0.003(2)
C11 0.039(3) 0.026(3) 0.026(3) 0.000(2) 0.009(2) 0.003(2)
C12 0.041(3) 0.031(3) 0.039(3) -0.003(2) 0.013(2) -0.006(2)
C13 0.049(4) 0.068(4) 0.048(4) -0.006(3) 0.003(3) -0.030(3)
C14 0.087(5) 0.119(6) 0.029(3) -0.008(4) -0.001(3) -0.057(5)
C15 0.068(4) 0.091(5) 0.023(3) 0.006(3) 0.007(3) -0.043(4)
C16 0.027(3) 0.035(3) 0.028(3) -0.006(2) 0.001(2) -0.002(2)
C17 0.027(3) 0.051(3) 0.048(3) -0.010(3) -0.007(2) 0.004(3)
C18 0.049(3) 0.041(3) 0.034(3) 0.000(2) -0.003(3) -0.009(3)
C19 0.023(3) 0.043(3) 0.038(3) -0.007(2) 0.007(2) -0.005(2)
C20 0.058(4) 0.044(3) 0.049(3) -0.016(3) 0.025(3) -0.018(3)
C21 0.085(5) 0.053(4) 0.062(4) -0.012(3) 0.042(4) -0.024(4)
C22 0.083(5) 0.052(4) 0.080(5) -0.029(4) 0.044(4) -0.035(4)
C23 0.048(4) 0.060(4) 0.059(4) -0.028(3) 0.022(3) -0.023(3)
C24 0.036(3) 0.052(3) 0.040(3) -0.013(3) 0.010(2) -0.010(3)
C27 0.037(3) 0.042(3) 0.036(3) -0.004(2) 0.017(2) 0.005(2)
C28 0.032(3) 0.030(3) 0.036(3) -0.011(2) 0.014(2) -0.008(2)
C29 0.029(3) 0.037(3) 0.035(3) -0.014(2) 0.010(2) -0.012(2)
C30 0.035(3) 0.030(3) 0.035(3) 0.000(2) 0.011(2) -0.001(2)
C31 0.030(3) 0.021(2) 0.046(3) -0.003(2) 0.017(2) -0.004(2)
C32 0.028(3) 0.046(3) 0.046(3) -0.004(3) 0.015(2) -0.003(2)
C42 0.034(3) 0.057(4) 0.039(3) -0.011(3) 0.016(2) -0.012(3)
C43 0.038(3) 0.088(5) 0.050(4) -0.004(3) 0.008(3) -0.013(3)
C44 0.037(3) 0.059(4) 0.057(4) -0.017(3) 0.015(3) -0.009(3)
C45 0.032(3) 0.063(4) 0.033(3) -0.019(3) 0.011(2) -0.018(3)
C46 0.029(3) 0.062(4) 0.037(3) -0.015(3) 0.014(2) -0.011(3)
C47 0.031(3) 0.066(4) 0.044(3) -0.011(3) 0.008(3) -0.017(3)
C48 0.032(3) 0.069(4) 0.051(4) -0.025(3) 0.000(3) -0.013(3)
C49 0.035(3) 0.079(5) 0.056(4) -0.040(3) 0.011(3) -0.015(3)
C50 0.032(3) 0.081(5) 0.047(3) -0.030(3) 0.018(3) -0.024(3)

loop_
_atom_type_symbol
_atom_type_description
_atom_type_scat_dispersion_real
_atom_type_scat_dispersion_imag
_atom_type_scat_source
C C 0.0033 0.0016 'International Tables Vol C Tables 4.2.6.8 and 6.1.1.4'
H H 0.0000 0.0000 'International Tables Vol C Tables 4.2.6.8 and 6.1.1.4'
In In -0.7276 1.3100 'International Tables Vol C Tables 4.2.6.8 and 6.1.1.4'
O O 0.0106 0.0060 'International Tables Vol C Tables 4.2.6.8 and 6.1.1.4'
S S 0.1246 0.1234 'International Tables Vol C Tables 4.2.6.8 and 6.1.1.4'
Si Si 0.0817 0.0704 'International Tables Vol C Tables 4.2.6.8 and 6.1.1.4'

loop_
_geom_angle_atom_site_label_1
_geom_angle_atom_site_label_2
_geom_angle_atom_site_label_3
_geom_angle
_geom_angle_site_symmetry_1
_geom_angle_site_symmetry_3
_geom_angle_publ_flag
C2 S1 C25A 104.0(3) . . ?
C2 S1 C25B 102.8(5) . . ?
C2 S1 In 92.60(16) . . ?
C25A S1 In 105.9(3) . . ?
C25B S1 In 83.9(5) . . ?
C27 S2A C26A 104.6(3) . . ?
C27 S2A In 92.17(19) . . ?
C26A S2A In 93.1(3) . . ?
C26B S2B C27 98.4(7) . . ?
C26B S2B In 102.0(6) . . ?
C27 S2B In 95.4(2) . . ?
C1 O1 In 125.1(3) . . ?
C28 O2 In 123.8(3) . . ?
O1 In O2 90.90(14) . . ?
O1 In C51A 113.9(4) . . ?
O2 In C51A 104.8(4) . . ?
O1 In C51B 135.0(2) . . ?
O2 In C51B 124.70(15) . . ?
C51A In C51B 37.6(4) . . ?
O1 In S2B 125.36(15) . . ?
O2 In S2B 75.47(13) . . ?
C51A In S2B 120.8(4) . . ?
C51B In S2B 92.6(3) . . ?
O1 In S2A 109.55(11) . . ?
O2 In S2A 77.48(11) . . ?
C51A In S2A 136.4(4) . . ?
C51B In S2A 104.9(2) . . ?
S2B In S2A 16.26(9) . . ?
O1 In S1 75.33(10) . . ?
O2 In S1 140.03(10) . . ?
C51A In S1 115.1(4) . . ?
C51B In S1 88.68(9) . . ?
S2B In S1 82.38(10) . . ?
S2A In S1 72.51(6) . . ?
O1 C1 C2 122.6(4) . . ?
O1 C1 C6 119.6(4) . . ?
C2 C1 C6 117.8(4) . . ?
C3 C2 C1 121.2(4) . . ?
C3 C2 S1 119.2(4) . . ?
C1 C2 S1 119.4(3) . . ?
C4 C3 C2 121.7(4) . . ?
C4 C3 H3 119.2 . . ?
C2 C3 H3 119.2 . . ?
C3 C4 C5 116.8(4) . . ?
C3 C4 C7 120.5(4) . . ?
C5 C4 C7 122.4(4) . . ?
C6 C5 C4 123.7(4) . . ?
C6 C5 H5 118.2 . . ?
C4 C5 H5 118.2 . . ?
C5 C6 C1 118.7(4) . . ?
C5 C6 C16 122.0(4) . . ?
C1 C6 C16 119.3(4) . . ?
C4 C7 C10 111.0(4) . . ?
C4 C7 C8 112.6(4) . . ?
C10 C7 C8 105.7(4) . . ?
C4 C7 C9 107.3(4) . . ?
C10 C7 C9 112.4(4) . . ?
C8 C7 C9 107.9(4) . . ?
C7 C8 H8A 109.5 . . ?
C7 C8 H8B 109.5 . . ?
H8A C8 H8B 109.5 . . ?
C7 C8 H8C 109.5 . . ?
H8A C8 H8C 109.5 . . ?
H8B C8 H8C 109.5 . . ?
C7 C9 H9A 109.5 . . ?
C7 C9 H9B 109.5 . . ?
H9A C9 H9B 109.5 . . ?
C7 C9 H9C 109.5 . . ?
H9A C9 H9C 109.5 . . ?
H9B C9 H9C 109.5 . . ?
C15 C10 C11 116.9(5) . . ?
C15 C10 C7 122.1(4) . . ?
C11 C10 C7 120.8(4) . . ?
C12 C11 C10 121.6(5) . . ?
C12 C11 H11 119.2 . . ?
C10 C11 H11 119.2 . . ?
C13 C12 C11 120.2(5) . . ?
C13 C12 H12 119.9 . . ?
C11 C12 H12 119.9 . . ?
C12 C13 C14 119.5(5) . . ?
C12 C13 H13 120.3 . . ?
C14 C13 H13 120.3 . . ?
C13 C14 C15 120.1(6) . . ?
C13 C14 H14 120.0 . . ?
C15 C14 H14 120.0 . . ?
C10 C15 C14 121.8(5) . . ?
C10 C15 H15 119.1 . . ?
C14 C15 H15 119.1 . . ?
C18 C16 C17 106.8(4) . . ?
C18 C16 C6 109.8(4) . . ?
C17 C16 C6 112.3(4) . . ?
C18 C16 C19 112.8(4) . . ?
C17 C16 C19 106.6(4) . . ?
C6 C16 C19 108.5(4) . . ?
C16 C17 H17A 109.5 . . ?
C16 C17 H17B 109.5 . . ?
H17A C17 H17B 109.5 . . ?
C16 C17 H17C 109.5 . . ?
H17A C17 H17C 109.5 . . ?
H17B C17 H17C 109.5 . . ?
C16 C18 H18A 109.5 . . ?
C16 C18 H18B 109.5 . . ?
H18A C18 H18B 109.5 . . ?
C16 C18 H18C 109.5 . . ?
H18A C18 H18C 109.5 . . ?
H18B C18 H18C 109.5 . . ?
C24 C19 C20 117.4(5) . . ?
C24 C19 C16 123.5(5) . . ?
C20 C19 C16 119.1(4) . . ?
C21 C20 C19 122.0(5) . . ?
C21 C20 H20 119.0 . . ?
C19 C20 H20 119.0 . . ?
C20 C21 C22 119.4(6) . . ?
C20 C21 H21 120.3 . . ?
C22 C21 H21 120.3 . . ?
C23 C22 C21 119.8(6) . . ?
C23 C22 H22 120.1 . . ?
C21 C22 H22 120.1 . . ?
C22 C23 C24 120.3(6) . . ?
C22 C23 H23 119.8 . . ?
C24 C23 H23 119.8 . . ?
C23 C24 C19 121.0(6) . . ?
C23 C24 H24 119.5 . . ?
C19 C24 H24 119.5 . . ?
C26A C25A S1 110.7(6) . . ?
C26A C25A H25A 109.5 . . ?
S1 C25A H25A 109.5 . . ?
C26A C25A H25B 109.5 . . ?
S1 C25A H25B 109.5 . . ?
H25A C25A H25B 108.1 . . ?
C25A C26A S2A 111.1(6) . . ?
C25A C26A H26A 109.4 . . ?
S2A C26A H26A 109.4 . . ?
C25A C26A H26B 109.4 . . ?
S2A C26A H26B 109.4 . . ?
H26A C26A H26B 108.0 . . ?
C26B C25B S1 116.4(12) . . ?
C26B C25B H25C 108.2 . . ?
S1 C25B H25C 108.2 . . ?
C26B C25B H25D 108.2 . . ?
S1 C25B H25D 108.2 . . ?
H25C C25B H25D 107.3 . . ?
C25B C26B S2B 115.1(12) . . ?
C25B C26B H26C 108.5 . . ?
S2B C26B H26C 108.5 . . ?
C25B C26B H26D 108.5 . . ?
S2B C26B H26D 108.5 . . ?
H26C C26B H26D 107.5 . . ?
C28 C27 C32 122.6(5) . . ?
C28 C27 S2A 121.1(4) . . ?
C32 C27 S2A 115.8(4) . . ?
C28 C27 S2B 110.5(4) . . ?
C32 C27 S2B 124.8(4) . . ?
O2 C28 C27 123.9(5) . . ?
O2 C28 C29 119.3(5) . . ?
C27 C28 C29 116.8(4) . . ?
C30 C29 C28 118.4(5) . . ?
C30 C29 C42 122.7(5) . . ?
C28 C29 C42 118.9(4) . . ?
C29 C30 C31 124.3(5) . . ?
C29 C30 H30 117.8 . . ?
C31 C30 H30 117.8 . . ?
C32 C31 C30 117.1(4) . . ?
C32 C31 C33B 118.1(8) . . ?
C30 C31 C33B 124.8(8) . . ?
C32 C31 C33A 129.7(7) . . ?
C30 C31 C33A 113.2(7) . . ?
C31 C32 C27 120.8(5) . . ?
C31 C32 H32 119.6 . . ?
C27 C32 H32 119.6 . . ?
C36A C33A C34A 106.2(11) . . ?
C36A C33A C31 107.0(10) . . ?
C34A C33A C31 110.3(10) . . ?
C36A C33A C35A 127.9(12) . . ?
C34A C33A C35A 100.7(10) . . ?
C31 C33A C35A 104.1(10) . . ?
C41A C36A C37A 118.3(13) . . ?
C41A C36A C33A 115.6(12) . . ?
C37A C36A C33A 125.1(12) . . ?
C36A C37A C38A 120.1(14) . . ?
C36A C37A H37A 120.0 . . ?
C38A C37A H37A 120.0 . . ?
C39A C38A C37A 119.3(17) . . ?
C39A C38A H38A 120.3 . . ?
C37A C38A H38A 120.3 . . ?
C40A C39A C38A 117.3(17) . . ?
C40A C39A C39A 88.2(13) . 3_665 ?
C38A C39A C39A 107.0(15) . 3_665 ?
C40A C39A H39A 121.4 . . ?
C38A C39A H39A 121.4 . . ?
C39A C39A H39A 75.5 3_665 . ?
C39A C40A C41A 123.4(15) . . ?
C39A C40A H40A 118.3 . . ?
C41A C40A H40A 118.3 . . ?
C36A C41A C40A 121.1(13) . . ?
C36A C41A H41A 119.4 . . ?
C40A C41A H41A 119.4 . . ?
C36B C33B C34B 115.4(13) . . ?
C36B C33B C35B 89.1(12) . . ?
C34B C33B C35B 113.0(14) . . ?
C36B C33B C31 112.5(12) . . ?
C34B C33B C31 108.4(12) . . ?
C35B C33B C31 117.6(13) . . ?
C33B C34B H34D 109.5 . . ?
C33B C34B H34E 109.5 . . ?
H34D C34B H34E 109.5 . . ?
C33B C34B H34F 109.5 . . ?
H34D C34B H34F 109.5 . . ?
H34E C34B H34F 109.5 . . ?
C33B C35B H35D 109.5 . . ?
C33B C35B H35E 109.5 . . ?
H35D C35B H35E 109.5 . . ?
C33B C35B H35F 109.5 . . ?
H35D C35B H35F 109.5 . . ?
H35E C35B H35F 109.5 . . ?
C37B C36B C41B 112.0(10) . . ?
C37B C36B C33B 114.9(11) . . ?
C41B C36B C33B 132.6(11) . . ?
C36B C37B C38B 125.3(10) . . ?
C36B C37B H37B 117.3 . . ?
C38B C37B H37B 117.3 . . ?
C39B C38B C37B 121.3(12) . . ?
C39B C38B H38B 119.4 . . ?
C37B C38B H38B 119.4 . . ?
C38B C39B C40B 119.6(14) . . ?
C38B C39B H39B 120.2 . . ?
C40B C39B H39B 120.2 . . ?
C39B C40B C41B 119.1(15) . . ?
C39B C40B H40B 120.5 . . ?
C41B C40B H40B 120.5 . . ?
C36B C41B C40B 122.8(13) . . ?
C36B C41B H41B 118.6 . . ?
C40B C41B H41B 118.6 . . ?
C45 C42 C29 108.9(5) . . ?
C45 C42 C43 107.6(5) . . ?
C29 C42 C43 112.5(4) . . ?
C45 C42 C44 112.9(4) . . ?
C29 C42 C44 109.0(4) . . ?
C43 C42 C44 106.0(5) . . ?
C42 C43 H43A 109.5 . . ?
C42 C43 H43B 109.5 . . ?
H43A C43 H43B 109.5 . . ?
C42 C43 H43C 109.5 . . ?
H43A C43 H43C 109.5 . . ?
H43B C43 H43C 109.5 . . ?
C42 C44 H44A 109.5 . . ?
C42 C44 H44B 109.5 . . ?
H44A C44 H44B 109.5 . . ?
C42 C44 H44C 109.5 . . ?
H44A C44 H44C 109.5 . . ?
H44B C44 H44C 109.5 . . ?
C46 C45 C50 116.9(5) . . ?
C46 C45 C42 123.8(5) . . ?
C50 C45 C42 119.3(5) . . ?
C47 C46 C45 121.6(5) . . ?
C47 C46 H46 119.2 . . ?
C45 C46 H46 119.2 . . ?
C46 C47 C48 120.8(5) . . ?
C46 C47 H47 119.6 . . ?
C48 C47 H47 119.6 . . ?
C49 C48 C47 118.4(6) . . ?
C49 C48 H48 120.8 . . ?
C47 C48 H48 120.8 . . ?
C48 C49 C50 120.7(6) . . ?
C48 C49 H49 119.7 . . ?
C50 C49 H49 119.7 . . ?
C49 C50 C45 121.6(5) . . ?
C49 C50 H50 119.2 . . ?
C45 C50 H50 119.2 . . ?
C52A Si1A C53A 114.1(7) . . ?
C52A Si1A C51A 110.9(6) . . ?
C53A Si1A C51A 110.4(9) . . ?
C52A Si1A C54A 110.9(5) . . ?
C53A Si1A C54A 106.7(8) . . ?
C51A Si1A C54A 103.1(5) . . ?
Si1A C51A In 110.8(6) . . ?
Si1A C51A H51A 109.5 . . ?
In C51A H51A 109.5 . . ?
Si1A C51A H51B 109.5 . . ?
In C51A H51B 109.5 . . ?
H51A C51A H51B 108.1 . . ?
C54B Si1B C53B 108.0(6) . . ?
C54B Si1B C51B 112.8(5) . . ?
C53B Si1B C51B 107.6(6) . . ?
C54B Si1B C52B 113.9(9) . . ?
C53B Si1B C52B 103.8(6) . . ?
C51B Si1B C52B 110.0(8) . . ?
Si1B C51B In 113.3(2) . . ?
Si1B C51B H51C 108.9 . . ?
In C51B H51C 108.9 . . ?
Si1B C51B H51D 108.9 . . ?
In C51B H51D 108.9 . . ?
H51C C51B H51D 107.7 . . ?
Si1B C52B H52D 109.5 . . ?
Si1B C52B H52E 109.5 . . ?
H52D C52B H52E 109.5 . . ?
Si1B C52B H52F 109.5 . . ?
H52D C52B H52F 109.5 . . ?
H52E C52B H52F 109.5 . . ?
Si1B C53B H53D 109.5 . . ?
Si1B C53B H53E 109.5 . . ?
H53D C53B H53E 109.5 . . ?
Si1B C53B H53F 109.5 . . ?
H53D C53B H53F 109.5 . . ?
H53E C53B H53F 109.5 . . ?
Si1B C54B H54D 109.5 . . ?
Si1B C54B H54E 109.5 . . ?
H54D C54B H54E 109.5 . . ?
Si1B C54B H54F 109.5 . . ?
H54D C54B H54F 109.5 . . ?
H54E C54B H54F 109.5 . . ?

loop_
_geom_bond_atom_site_label_1
_geom_bond_atom_site_label_2
_geom_bond_distance
_geom_bond_site_symmetry_2
_geom_bond_publ_flag
S1 C2 1.766(5) . ?
S1 C25A 1.822(8) . ?
S1 C25B 1.883(16) . ?
S1 In 2.7966(17) . ?
S2A C27 1.746(6) . ?
S2A C26A 1.834(7) . ?
S2A In 2.749(2) . ?
S2B C26B 1.793(14) . ?
S2B C27 1.859(7) . ?
S2B In 2.571(4) . ?
O1 C1 1.331(5) . ?
O1 In 2.062(3) . ?
O2 C28 1.311(6) . ?
O2 In 2.070(4) . ?
In C51A 2.144(13) . ?
In C51B 2.217(7) . ?
C1 C2 1.408(6) . ?
C1 C6 1.417(6) . ?
C2 C3 1.385(6) . ?
C3 C4 1.378(6) . ?
C3 H3 0.9500 . ?
C4 C5 1.399(6) . ?
C4 C7 1.529(6) . ?
C5 C6 1.380(6) . ?
C5 H5 0.9500 . ?
C6 C16 1.533(6) . ?
C7 C10 1.531(7) . ?
C7 C8 1.534(7) . ?
C7 C9 1.545(7) . ?
C8 H8A 0.9800 . ?
C8 H8B 0.9800 . ?
C8 H8C 0.9800 . ?
C9 H9A 0.9800 . ?
C9 H9B 0.9800 . ?
C9 H9C 0.9800 . ?
C10 C15 1.371(7) . ?
C10 C11 1.393(6) . ?
C11 C12 1.375(7) . ?
C11 H11 0.9500 . ?
C12 C13 1.360(8) . ?
C12 H12 0.9500 . ?
C13 C14 1.373(8) . ?
C13 H13 0.9500 . ?
C14 C15 1.378(8) . ?
C14 H14 0.9500 . ?
C15 H15 0.9500 . ?
C16 C18 1.528(7) . ?
C16 C17 1.530(7) . ?
C16 C19 1.541(7) . ?
C17 H17A 0.9800 . ?
C17 H17B 0.9800 . ?
C17 H17C 0.9800 . ?
C18 H18A 0.9800 . ?
C18 H18B 0.9800 . ?
C18 H18C 0.9800 . ?
C19 C24 1.384(7) . ?
C19 C20 1.385(7) . ?
C20 C21 1.375(8) . ?
C20 H20 0.9500 . ?
C21 C22 1.377(9) . ?
C21 H21 0.9500 . ?
C22 C23 1.368(9) . ?
C22 H22 0.9500 . ?
C23 C24 1.382(8) . ?
C23 H23 0.9500 . ?
C24 H24 0.9500 . ?
C25A C26A 1.511(10) . ?
C25A H25A 0.9900 . ?
C25A H25B 0.9900 . ?
C26A H26A 0.9900 . ?
C26A H26B 0.9900 . ?
C25B C26B 1.504(15) . ?
C25B H25C 0.9900 . ?
C25B H25D 0.9900 . ?
C26B H26C 0.9900 . ?
C26B H26D 0.9900 . ?
C27 C28 1.392(7) . ?
C27 C32 1.396(7) . ?
C28 C29 1.425(7) . ?
C29 C30 1.380(7) . ?
C29 C42 1.531(7) . ?
C30 C31 1.389(7) . ?
C30 H30 0.9500 . ?
C31 C32 1.362(7) . ?
C31 C33B 1.516(18) . ?
C31 C33A 1.575(15) . ?
C32 H32 0.9500 . ?
C33A C36A 1.535(19) . ?
C33A C34A 1.572(18) . ?
C33A C35A 1.624(18) . ?
C34A H34A 0.9800 . ?
C34A H34B 0.9800 . ?
C34A H34C 0.9800 . ?
C35A H35A 0.9800 . ?
C35A H35B 0.9800 . ?
C35A H35C 0.9800 . ?
C36A C41A 1.318(17) . ?
C36A C37A 1.380(18) . ?
C37A C38A 1.42(2) . ?
C37A H37A 0.9500 . ?
C38A C39A 1.37(2) . ?
C38A H38A 0.9500 . ?
C39A C40A 1.34(2) . ?
C39A H39A 0.9500 . ?
C40A C41A 1.356(18) . ?
C40A H40A 0.9500 . ?
C41A H41A 0.9500 . ?
C33B C36B 1.45(2) . ?
C33B C34B 1.46(2) . ?
C33B C35B 1.50(2) . ?
C34B H34D 0.9800 . ?
C34B H34E 0.9800 . ?
C34B H34F 0.9800 . ?
C35B H35D 0.9800 . ?
C35B H35E 0.9800 . ?
C35B H35F 0.9800 . ?
C36B C37B 1.366(13) . ?
C36B C41B 1.410(16) . ?
C37B C38B 1.368(14) . ?
C37B H37B 0.9500 . ?
C38B C39B 1.319(16) . ?
C38B H38B 0.9500 . ?
C39B C40B 1.345(19) . ?
C39B H39B 0.9500 . ?
C40B C41B 1.426(19) . ?
C40B H40B 0.9500 . ?
C41B H41B 0.9500 . ?
C42 C45 1.530(8) . ?
C42 C43 1.539(8) . ?
C42 C44 1.547(7) . ?
C43 H43A 0.9800 . ?
C43 H43B 0.9800 . ?
C43 H43C 0.9800 . ?
C44 H44A 0.9800 . ?
C44 H44B 0.9800 . ?
C44 H44C 0.9800 . ?
C45 C46 1.386(7) . ?
C45 C50 1.391(7) . ?
C46 C47 1.377(8) . ?
C46 H46 0.9500 . ?
C47 C48 1.385(8) . ?
C47 H47 0.9500 . ?
C48 C49 1.375(8) . ?
C48 H48 0.9500 . ?
C49 C50 1.381(9) . ?
C49 H49 0.9500 . ?
C50 H50 0.9500 . ?
Si1A C52A 1.765(13) . ?
Si1A C53A 1.84(2) . ?
Si1A C51A 1.876(13) . ?
Si1A C54A 1.969(5) . ?
C51A H51A 0.9900 . ?
C51A H51B 0.9900 . ?
C52A H52A 0.9800 . ?
C52A H52B 0.9800 . ?
C52A H52C 0.9800 . ?
C53A H53A 0.9800 . ?
C53A H53B 0.9800 . ?
C53A H53C 0.9800 . ?
C54A H54A 0.9800 . ?
C54A H54B 0.9800 . ?
C54A H54C 0.9800 . ?
Si1B C54B 1.741(13) . ?
Si1B C53B 1.838(13) . ?
Si1B C51B 1.858(3) . ?
Si1B C52B 1.87(2) . ?
C51B H51C 0.9900 . ?
C51B H51D 0.9900 . ?
C52B H52D 0.9800 . ?
C52B H52E 0.9800 . ?
C52B H52F 0.9800 . ?
C53B H53D 0.9800 . ?
C53B H53E 0.9800 . ?
C53B H53F 0.9800 . ?
C54B H54D 0.9800 . ?
C54B H54E 0.9800 . ?
C54B H54F 0.9800 . ?

loop_
_geom_torsion_atom_site_label_1
_geom_torsion_atom_site_label_2
_geom_torsion_atom_site_label_3
_geom_torsion_atom_site_label_4
_geom_torsion
_geom_torsion_site_symmetry_1
_geom_torsion_site_symmetry_2
_geom_torsion_site_symmetry_3
_geom_torsion_site_symmetry_4
_geom_torsion_publ_flag
C1 O1 In O2 -164.3(3) . . . . ?
C1 O1 In C51A 89.1(5) . . . . ?
C1 O1 In C51B 50.6(4) . . . . ?
C1 O1 In S2B -91.5(4) . . . . ?
C1 O1 In S2A -87.3(3) . . . . ?
C1 O1 In S1 -22.3(3) . . . . ?
C28 O2 In O1 99.0(4) . . . . ?
C28 O2 In C51A -146.0(5) . . . . ?
C28 O2 In C51B -110.4(4) . . . . ?
C28 O2 In S2B -27.4(4) . . . . ?
C28 O2 In S2A -10.8(4) . . . . ?
C28 O2 In S1 31.1(5) . . . . ?
C26B S2B In O1 44.5(7) . . . . ?
C27 S2B In O1 -55.3(3) . . . . ?
C26B S2B In O2 125.1(7) . . . . ?
C27 S2B In O2 25.3(2) . . . . ?
C26B S2B In C51A -136.1(8) . . . . ?
C27 S2B In C51A 124.1(5) . . . . ?
C26B S2B In C51B -109.7(7) . . . . ?
C27 S2B In C51B 150.5(2) . . . . ?
C26B S2B In S2A 30.0(7) . . . . ?
C27 S2B In S2A -69.8(4) . . . . ?
C26B S2B In S1 -21.4(7) . . . . ?
C27 S2B In S1 -121.2(2) . . . . ?
C27 S2A In O1 -82.6(2) . . . . ?
C26A S2A In O1 22.2(3) . . . . ?
C27 S2A In O2 3.9(2) . . . . ?
C26A S2A In O2 108.7(3) . . . . ?
C27 S2A In C51A 102.3(6) . . . . ?
C26A S2A In C51A -152.9(6) . . . . ?
C27 S2A In C51B 126.8(2) . . . . ?
C26A S2A In C51B -128.4(3) . . . . ?
C27 S2A In S2B 84.9(4) . . . . ?
C26A S2A In S2B -170.3(5) . . . . ?
C27 S2A In S1 -149.4(2) . . . . ?
C26A S2A In S1 -44.6(2) . . . . ?
C2 S1 In O1 12.83(18) . . . . ?
C25A S1 In O1 -92.5(3) . . . . ?
C25B S1 In O1 -89.8(5) . . . . ?
C2 S1 In O2 86.2(2) . . . . ?
C25A S1 In O2 -19.2(3) . . . . ?
C25B S1 In O2 -16.4(5) . . . . ?
C2 S1 In C51A -97.0(4) . . . . ?
C25A S1 In C51A 157.7(5) . . . . ?
C25B S1 In C51A 160.4(6) . . . . ?
C2 S1 In C51B -124.6(3) . . . . ?
C25A S1 In C51B 130.0(4) . . . . ?
C25B S1 In C51B 132.8(5) . . . . ?
C2 S1 In S2B 142.52(19) . . . . ?
C25A S1 In S2B 37.2(3) . . . . ?
C25B S1 In S2B 39.9(5) . . . . ?
C2 S1 In S2A 129.26(16) . . . . ?
C25A S1 In S2A 23.9(3) . . . . ?
C25B S1 In S2A 26.7(5) . . . . ?
In O1 C1 C2 26.4(6) . . . . ?
In O1 C1 C6 -154.6(3) . . . . ?
O1 C1 C2 C3 177.7(4) . . . . ?
C6 C1 C2 C3 -1.3(7) . . . . ?
O1 C1 C2 S1 -7.9(6) . . . . ?
C6 C1 C2 S1 173.1(3) . . . . ?
C25A S1 C2 C3 -85.4(5) . . . . ?
C25B S1 C2 C3 -108.2(7) . . . . ?
In S1 C2 C3 167.6(4) . . . . ?
C25A S1 C2 C1 100.1(5) . . . . ?
C25B S1 C2 C1 77.4(7) . . . . ?
In S1 C2 C1 -6.9(4) . . . . ?
C1 C2 C3 C4 -1.3(7) . . . . ?
S1 C2 C3 C4 -175.6(3) . . . . ?
C2 C3 C4 C5 2.6(6) . . . . ?
C2 C3 C4 C7 176.7(4) . . . . ?
C3 C4 C5 C6 -1.6(7) . . . . ?
C7 C4 C5 C6 -175.5(4) . . . . ?
C4 C5 C6 C1 -0.9(7) . . . . ?
C4 C5 C6 C16 177.1(4) . . . . ?
O1 C1 C6 C5 -176.7(4) . . . . ?
C2 C1 C6 C5 2.3(6) . . . . ?
O1 C1 C6 C16 5.2(6) . . . . ?
C2 C1 C6 C16 -175.8(4) . . . . ?
C3 C4 C7 C10 51.1(6) . . . . ?
C5 C4 C7 C10 -135.1(4) . . . . ?
C3 C4 C7 C8 169.3(4) . . . . ?
C5 C4 C7 C8 -16.9(6) . . . . ?
C3 C4 C7 C9 -72.1(5) . . . . ?
C5 C4 C7 C9 101.7(5) . . . . ?
C4 C7 C10 C15 -146.3(5) . . . . ?
C8 C7 C10 C15 91.4(6) . . . . ?
C9 C7 C10 C15 -26.1(7) . . . . ?
C4 C7 C10 C11 39.8(6) . . . . ?
C8 C7 C10 C11 -82.5(5) . . . . ?
C9 C7 C10 C11 159.9(4) . . . . ?
C15 C10 C11 C12 0.2(8) . . . . ?
C7 C10 C11 C12 174.5(4) . . . . ?
C10 C11 C12 C13 -0.5(8) . . . . ?
C11 C12 C13 C14 -0.1(10) . . . . ?
C12 C13 C14 C15 0.8(12) . . . . ?
C11 C10 C15 C14 0.5(10) . . . . ?
C7 C10 C15 C14 -173.7(6) . . . . ?
C13 C14 C15 C10 -1.0(12) . . . . ?
C5 C6 C16 C18 115.2(5) . . . . ?
C1 C6 C16 C18 -66.7(5) . . . . ?
C5 C6 C16 C17 -3.5(6) . . . . ?
C1 C6 C16 C17 174.5(4) . . . . ?
C5 C6 C16 C19 -121.1(5) . . . . ?
C1 C6 C16 C19 57.0(5) . . . . ?
C18 C16 C19 C24 -7.7(7) . . . . ?
C17 C16 C19 C24 109.2(5) . . . . ?
C6 C16 C19 C24 -129.6(5) . . . . ?
C18 C16 C19 C20 174.6(5) . . . . ?
C17 C16 C19 C20 -68.4(6) . . . . ?
C6 C16 C19 C20 52.7(6) . . . . ?
C24 C19 C20 C21 0.8(9) . . . . ?
C16 C19 C20 C21 178.6(6) . . . . ?
C19 C20 C21 C22 -1.2(10) . . . . ?
C20 C21 C22 C23 0.7(11) . . . . ?
C21 C22 C23 C24 0.0(11) . . . . ?
C22 C23 C24 C19 -0.3(9) . . . . ?
C20 C19 C24 C23 0.0(8) . . . . ?
C16 C19 C24 C23 -177.7(5) . . . . ?
C2 S1 C25A C26A -87.4(6) . . . . ?
C25B S1 C25A C26A 2.3(13) . . . . ?
In S1 C25A C26A 9.4(6) . . . . ?
S1 C25A C26A S2A -59.1(7) . . . . ?
C27 S2A C26A C25A 168.2(5) . . . . ?
In S2A C26A C25A 75.2(5) . . . . ?
C2 S1 C25B C26B -158.7(12) . . . . ?
C25A S1 C25B C26B 106(2) . . . . ?
In S1 C25B C26B -67.4(13) . . . . ?
S1 C25B C26B S2B 61.9(18) . . . . ?
C27 S2B C26B C25B 86.7(14) . . . . ?
In S2B C26B C25B -10.6(15) . . . . ?
C26A S2A C27 C28 -92.1(5) . . . . ?
In S2A C27 C28 1.7(4) . . . . ?
C26A S2A C27 C32 79.8(5) . . . . ?
In S2A C27 C32 173.6(4) . . . . ?
C26A S2A C27 S2B -162.3(5) . . . . ?
In S2A C27 S2B -68.5(3) . . . . ?
C26B S2B C27 C28 -130.3(6) . . . . ?
In S2B C27 C28 -27.3(4) . . . . ?
C26B S2B C27 C32 66.0(7) . . . . ?
In S2B C27 C32 169.0(4) . . . . ?
C26B S2B C27 S2A -9.7(6) . . . . ?
In S2B C27 S2A 93.3(4) . . . . ?
In O2 C28 C27 16.5(7) . . . . ?
In O2 C28 C29 -163.9(3) . . . . ?
C32 C27 C28 O2 177.7(5) . . . . ?
S2A C27 C28 O2 -10.9(7) . . . . ?
S2B C27 C28 O2 13.7(6) . . . . ?
C32 C27 C28 C29 -1.9(7) . . . . ?
S2A C27 C28 C29 169.5(4) . . . . ?
S2B C27 C28 C29 -165.9(4) . . . . ?
O2 C28 C29 C30 -178.7(4) . . . . ?
C27 C28 C29 C30 0.9(7) . . . . ?
O2 C28 C29 C42 3.0(7) . . . . ?
C27 C28 C29 C42 -177.4(4) . . . . ?
C28 C29 C30 C31 0.6(8) . . . . ?
C42 C29 C30 C31 178.8(5) . . . . ?
C29 C30 C31 C32 -1.1(7) . . . . ?
C29 C30 C31 C33B 179.5(9) . . . . ?
C29 C30 C31 C33A 177.0(7) . . . . ?
C30 C31 C32 C27 0.1(7) . . . . ?
C33B C31 C32 C27 179.6(9) . . . . ?
C33A C31 C32 C27 -177.7(8) . . . . ?
C28 C27 C32 C31 1.4(8) . . . . ?
S2A C27 C32 C31 -170.4(4) . . . . ?
S2B C27 C32 C31 163.1(4) . . . . ?
C32 C31 C33A C36A -124.4(10) . . . . ?
C30 C31 C33A C36A 57.8(11) . . . . ?
C33B C31 C33A C36A -112(6) . . . . ?
C32 C31 C33A C34A 120.5(10) . . . . ?
C30 C31 C33A C34A -57.3(11) . . . . ?
C33B C31 C33A C34A 132(6) . . . . ?
C32 C31 C33A C35A 13.2(13) . . . . ?
C30 C31 C33A C35A -164.6(7) . . . . ?
C33B C31 C33A C35A 25(5) . . . . ?
C34A C33A C36A C41A -13.8(16) . . . . ?
C31 C33A C36A C41A -131.6(12) . . . . ?
C35A C33A C36A C41A 104.4(16) . . . . ?
C34A C33A C36A C37A 155.0(13) . . . . ?
C31 C33A C36A C37A 37.1(18) . . . . ?
C35A C33A C36A C37A -86.9(18) . . . . ?
C41A C36A C37A C38A -1(2) . . . . ?
C33A C36A C37A C38A -169.4(14) . . . . ?
C36A C37A C38A C39A -1(2) . . . . ?
C37A C38A C39A C40A -2(2) . . . . ?
C37A C38A C39A C39A 94.8(19) . . . 3_665 ?
C38A C39A C40A C41A 7(2) . . . . ?
C39A C39A C40A C41A -101.7(17) 3_665 . . . ?
C37A C36A C41A C40A 5(2) . . . . ?
C33A C36A C41A C40A 174.7(13) . . . . ?
C39A C40A C41A C36A -8(2) . . . . ?
C32 C31 C33B C36B -121.8(11) . . . . ?
C30 C31 C33B C36B 57.7(15) . . . . ?
C33A C31 C33B C36B 69(5) . . . . ?
C32 C31 C33B C34B 109.4(11) . . . . ?
C30 C31 C33B C34B -71.2(14) . . . . ?
C33A C31 C33B C34B -60(5) . . . . ?
C32 C31 C33B C35B -20.4(17) . . . . ?
C30 C31 C33B C35B 159.1(10) . . . . ?
C33A C31 C33B C35B 170(7) . . . . ?
C34B C33B C36B C37B -171.8(12) . . . . ?
C35B C33B C36B C37B -56.7(13) . . . . ?
C31 C33B C36B C37B 63.0(15) . . . . ?
C34B C33B C36B C41B -2(2) . . . . ?
C35B C33B C36B C41B 113.4(16) . . . . ?
C31 C33B C36B C41B -126.9(15) . . . . ?
C41B C36B C37B C38B 0.3(16) . . . . ?
C33B C36B C37B C38B 172.4(12) . . . . ?
C36B C37B C38B C39B -1.1(18) . . . . ?
C37B C38B C39B C40B 1(2) . . . . ?
C38B C39B C40B C41B -1(2) . . . . ?
C37B C36B C41B C40B 0.1(19) . . . . ?
C33B C36B C41B C40B -170.2(15) . . . . ?
C39B C40B C41B C36B 0(2) . . . . ?
C30 C29 C42 C45 118.5(5) . . . . ?
C28 C29 C42 C45 -63.3(6) . . . . ?
C30 C29 C42 C43 -0.7(7) . . . . ?
C28 C29 C42 C43 177.5(5) . . . . ?
C30 C29 C42 C44 -117.9(5) . . . . ?
C28 C29 C42 C44 60.2(6) . . . . ?
C29 C42 C45 C46 124.0(6) . . . . ?
C43 C42 C45 C46 -113.7(6) . . . . ?
C44 C42 C45 C46 2.8(8) . . . . ?
C29 C42 C45 C50 -57.7(6) . . . . ?
C43 C42 C45 C50 64.5(7) . . . . ?
C44 C42 C45 C50 -178.9(5) . . . . ?
C50 C45 C46 C47 -0.1(9) . . . . ?
C42 C45 C46 C47 178.3(5) . . . . ?
C45 C46 C47 C48 -0.6(9) . . . . ?
C46 C47 C48 C49 0.7(9) . . . . ?
C47 C48 C49 C50 -0.2(9) . . . . ?
C48 C49 C50 C45 -0.5(10) . . . . ?
C46 C45 C50 C49 0.6(9) . . . . ?
C42 C45 C50 C49 -177.8(6) . . . . ?
C52A Si1A C51A In 66.8(8) . . . . ?
C53A Si1A C51A In -60.7(10) . . . . ?
C54A Si1A C51A In -174.4(5) . . . . ?
O1 In C51A Si1A -175.1(5) . . . . ?
O2 In C51A Si1A 87.2(6) . . . . ?
C51B In C51A Si1A -41.3(5) . . . . ?
S2B In C51A Si1A 5.5(8) . . . . ?
S2A In C51A Si1A -0.1(10) . . . . ?
S1 In C51A Si1A -90.8(6) . . . . ?
C54B Si1B C51B In -179.2(5) . . . . ?
C53B Si1B C51B In -60.2(6) . . . . ?
C52B Si1B C51B In 52.4(8) . . . . ?
O1 In C51B Si1B 115.1(4) . . . . ?
O2 In C51B Si1B -20.9(6) . . . . ?
C51A In C51B Si1B 46.2(6) . . . . ?
S2B In C51B Si1B -95.0(4) . . . . ?
S2A In C51B Si1B -105.8(4) . . . . ?
S1 In C51B Si1B -177.3(4) . . . . ?
